data_4126303
loop_
_publ_author_name
'Sharber, Seth A.'
'Baral, Rom Nath'
'Frausto, Fanny'
'Haas, Terry E.'
'M\"uller, Peter'
'Thomas Iii, Samuel W.'

_publ_section_title
;
 Substituent Effects That Control Conjugated Oligomer Conformation through
 Non-covalent Interactions.
;
_journal_name_full 'Journal of the American Chemical Society'
_journal_paper_doi 10.1021/jacs.7b00878
_journal_year 2017
_chemical_formula_sum 'C40 H18 F6 N2 O4'
_chemical_formula_weight 704.56
_space_group_crystal_system monoclinic
_space_group_IT_number 14
_space_group_name_Hall '-P 2yn'
_space_group_name_H-M_alt 'P 1 21/n 1'
_symmetry_space_group_name_Hall '-P 2yn'
_symmetry_space_group_name_H-M 'P 1 21/n 1'
_atom_sites_solution_hydrogens geom
_audit_creation_method SHELXL-2014/7
_audit_update_record
;
2017-01-21 # Formatted by publCIF

;
_cell_angle_alpha 90
_cell_angle_beta 93.177(8)
_cell_angle_gamma 90
_cell_formula_units_Z 2
_cell_length_a 4.8046(18)
_cell_length_b 22.141(9)
_cell_length_c 14.748(6)
_cell_measurement_reflns_used 3880
_cell_measurement_temperature 100(2)
_cell_measurement_theta_max 17.05
_cell_measurement_theta_min 2.83
_cell_volume 1566.5(11)
_computing_cell_refinement 'Bruker SAINT'
_computing_data_collection 'Bruker APEX2'
_computing_data_reduction 'Bruker SAINT'
_computing_molecular_graphics 'Bruker SHELXTL'
_computing_publication_material 'Bruker SHELXTL'
_computing_structure_refinement 'SHELXL-2014/7 (Sheldrick, 2014)'
_computing_structure_solution 'SHELXS-97 (Sheldrick 2008)'
_diffrn_ambient_temperature 100(2)
_diffrn_measured_fraction_theta_full 0.844
_diffrn_measured_fraction_theta_max 0.844
_diffrn_measurement_device_type 'Bruker APEX-II CCD'
_diffrn_measurement_method '\f and \w scans'
_diffrn_radiation_type MoK\a
_diffrn_radiation_wavelength 0.71073
_diffrn_reflns_av_R_equivalents 0.0912
_diffrn_reflns_av_unetI/netI 0.0744
_diffrn_reflns_Laue_measured_fraction_full 0.844
_diffrn_reflns_Laue_measured_fraction_max 0.844
_diffrn_reflns_limit_h_max 4
_diffrn_reflns_limit_h_min -4
_diffrn_reflns_limit_k_max 22
_diffrn_reflns_limit_k_min -22
_diffrn_reflns_limit_l_max 14
_diffrn_reflns_limit_l_min -14
_diffrn_reflns_number 9920
_diffrn_reflns_point_group_measured_fraction_full 0.844
_diffrn_reflns_point_group_measured_fraction_max 0.844
_diffrn_reflns_theta_full 21.148
_diffrn_reflns_theta_max 21.148
_diffrn_reflns_theta_min 2.767
_exptl_absorpt_coefficient_mu 0.121
_exptl_absorpt_correction_type multi-scan
_exptl_absorpt_process_details SADABS-2014/5
_exptl_crystal_colour Green
_exptl_crystal_density_diffrn 1.494
_exptl_crystal_description Needle
_exptl_crystal_F_000 716
_exptl_crystal_size_max 0.500
_exptl_crystal_size_mid 0.200
_exptl_crystal_size_min 0.200
_exptl_transmission_factor_max 0.9760
_exptl_transmission_factor_min 0.9420
_refine_diff_density_max 0.837
_refine_diff_density_min -0.636
_refine_diff_density_rms 0.164
_refine_ls_extinction_method none
_refine_ls_goodness_of_fit_ref 1.127
_refine_ls_hydrogen_treatment constr
_refine_ls_matrix_type full
_refine_ls_number_parameters 235
_refine_ls_number_reflns 1438
_refine_ls_number_restraints 0
_refine_ls_restrained_S_all 1.127
_refine_ls_R_factor_all 0.2047
_refine_ls_R_factor_gt 0.1882
_refine_ls_shift/su_max 0.753
_refine_ls_shift/su_mean 0.018
_refine_ls_structure_factor_coef Fsqd
_refine_ls_weighting_details 'w=1/[\s^2^(Fo^2^)+(0.1437P)^2^+77.9892P] where P=(Fo^2^+2Fc^2^)/3'
_refine_ls_weighting_scheme calc
_refine_ls_wR_factor_gt 0.4651
_refine_ls_wR_factor_ref 0.4726
_reflns_Friedel_coverage 0.000
_reflns_number_gt 1131
_reflns_number_total 1438
_reflns_threshold_expression 'I > 2\s(I)'
_cod_data_source_file ja7b00878_si_005.cif
_cod_data_source_block CN-F3
_cod_original_cell_volume 1566.5(10)
_cod_database_code 4126303
_shelx_shelxl_version_number 2014/7
_shelx_space_group_comment
;
The symmetry employed for this shelxl refinement is uniquely defined
by the following loop, which should always be used as a source of
symmetry information in preference to the above space-group names.
They are only intended as comments.
;
_shelx_estimated_absorpt_t_min 0.942
_shelx_estimated_absorpt_t_max 0.976

loop_
_space_group_symop_operation_xyz
'x, y, z'
'-x+1/2, y+1/2, -z+1/2'
'-x, -y, -z'
'x-1/2, -y-1/2, z-1/2'

loop_
_atom_site_label
_atom_site_type_symbol
_atom_site_fract_x
_atom_site_fract_y
_atom_site_fract_z
_atom_site_U_iso_or_equiv
_atom_site_adp_type
_atom_site_occupancy
_atom_site_site_symmetry_order
_atom_site_calc_flag
_atom_site_refinement_flags_posn
_atom_site_refinement_flags_adp
F001 F 0.284(3) 0.3602(5) 0.7378(7) 0.035(3) Uani 1 1 d . .
F002 F -0.455(3) 0.2260(5) 0.6799(7) 0.037(3) Uani 1 1 d . .
O003 O -0.217(3) 0.3631(5) 0.5898(8) 0.022(3) Uani 1 1 d . .
F3 F -0.117(3) 0.2624(5) 0.9782(7) 0.042(4) Uani 1 1 d . .
O005 O -0.129(3) 0.3574(6) 0.4429(9) 0.031(4) Uani 1 1 d . .
C006 C 0.383(4) 0.4060(8) 0.2409(12) 0.018(4) Uani 1 1 d . .
H006 H 0.3275 0.3748 0.2801 0.021 Uiso 1 1 calc R U
C007 C -0.231(4) 0.3841(8) 0.5070(12) 0.015(4) Uani 1 1 d . .
C008 C -0.435(4) 0.5425(8) 0.4379(12) 0.019(4) Uani 1 1 d . .
H008 H -0.3874 0.5727 0.3957 0.022 Uiso 1 1 calc R U
N009 N 1.018(4) 0.4182(7) 0.0027(12) 0.033(4) Uani 1 1 d . .
C00A C 0.857(5) 0.4279(8) 0.0552(14) 0.026(5) Uani 1 1 d . .
C00B C 0.095(4) 0.3210(7) 0.7678(13) 0.022(5) Uani 1 1 d . .
C00C C -0.298(4) 0.4873(8) 0.4365(11) 0.019(5) Uani 1 1 d . .
C00D C -0.282(4) 0.2416(9) 0.8281(14) 0.029(5) Uani 1 1 d . .
H00D H -0.4138 0.2135 0.8487 0.035 Uiso 1 1 calc R U
C00E C -0.100(4) 0.2726(9) 0.8883(12) 0.027(5) Uani 1 1 d . .
C00F C 0.088(5) 0.3111(9) 0.8607(12) 0.030(5) Uani 1 1 d . .
H00F H 0.2130 0.3312 0.9027 0.035 Uiso 1 1 calc R U
C00G C -0.262(5) 0.2535(8) 0.7403(13) 0.031(5) Uani 1 1 d . .
C00H C -0.360(4) 0.4443(7) 0.5013(11) 0.021(5) Uani 1 1 d . .
C00I C 0.352(4) 0.5102(8) 0.1922(11) 0.023(5) Uani 1 1 d . .
H00I H 0.2732 0.5493 0.1973 0.027 Uiso 1 1 calc R U
C00J C -0.081(4) 0.2927(8) 0.7042(13) 0.021(5) Uani 1 1 d . .
C00K C 0.270(4) 0.4631(8) 0.2470(11) 0.020(5) Uani 1 1 d . .
C00L C -0.075(5) 0.3063(8) 0.6046(12) 0.027(5) Uani 1 1 d . .
H00A H 0.1197 0.3091 0.5863 0.033 Uiso 1 1 calc R U
H00B H -0.1710 0.2739 0.5685 0.033 Uiso 1 1 calc R U
C00M C 0.550(4) 0.4987(9) 0.1301(12) 0.023(5) Uani 1 1 d . .
H00M H 0.6116 0.5305 0.0931 0.028 Uiso 1 1 calc R U
C00N C 0.069(4) 0.4734(8) 0.3125(13) 0.023(5) Uani 1 1 d . .
C00O C -0.099(4) 0.4768(8) 0.3715(14) 0.027(5) Uani 1 1 d . .
C00P C 0.660(4) 0.4409(8) 0.1210(13) 0.026(5) Uani 1 1 d . .
C00Q C 0.577(5) 0.3945(9) 0.1780(13) 0.030(5) Uani 1 1 d . .
H00Q H 0.6536 0.3552 0.1731 0.036 Uiso 1 1 calc R U

loop_
_atom_site_aniso_label
_atom_site_aniso_U_11
_atom_site_aniso_U_22
_atom_site_aniso_U_33
_atom_site_aniso_U_23
_atom_site_aniso_U_13
_atom_site_aniso_U_12
F001 0.046(8) 0.025(6) 0.034(7) 0.004(5) -0.001(6) -0.003(6)
F002 0.041(8) 0.041(7) 0.029(6) -0.004(5) -0.007(6) -0.008(6)
O003 0.031(8) 0.019(7) 0.015(7) 0.001(6) 0.000(6) 0.002(6)
F3 0.067(9) 0.039(7) 0.020(7) 0.003(5) 0.012(6) -0.009(6)
O005 0.044(9) 0.027(8) 0.022(8) -0.002(6) -0.006(7) 0.005(7)
C006 0.009(10) 0.027(11) 0.016(10) 0.008(8) -0.012(8) -0.006(9)
C007 0.005(10) 0.021(10) 0.018(11) 0.007(9) -0.009(8) 0.002(8)
C008 0.011(10) 0.017(10) 0.027(11) 0.002(8) -0.009(9) -0.001(9)
N009 0.034(11) 0.028(10) 0.036(10) -0.005(8) 0.010(10) -0.006(9)
C00A 0.029(13) 0.024(11) 0.023(11) -0.006(9) -0.009(12) 0.001(10)
C00B 0.021(12) 0.008(9) 0.040(13) 0.002(9) 0.025(10) -0.005(9)
C00C 0.017(11) 0.028(11) 0.011(9) -0.012(8) -0.009(9) 0.000(9)
C00D 0.025(12) 0.028(11) 0.033(13) 0.011(10) 0.002(10) -0.009(10)
C00E 0.023(12) 0.051(13) 0.009(11) 0.021(10) 0.003(9) -0.002(11)
C00F 0.038(14) 0.040(12) 0.009(11) 0.000(9) -0.019(10) -0.008(11)
C00G 0.048(15) 0.018(10) 0.026(13) 0.001(9) -0.006(11) 0.014(11)
C00H 0.034(13) 0.014(10) 0.013(10) -0.001(8) -0.019(9) -0.011(9)
C00I 0.029(13) 0.024(10) 0.015(10) 0.004(8) -0.008(10) -0.002(9)
C00J 0.020(11) 0.013(9) 0.032(12) -0.002(9) 0.016(10) 0.000(9)
C00K 0.019(11) 0.025(11) 0.016(10) -0.009(9) -0.003(9) 0.004(9)
C00L 0.040(14) 0.017(10) 0.026(11) 0.002(8) 0.012(10) 0.009(9)
C00M 0.017(11) 0.029(11) 0.024(11) 0.016(9) 0.002(10) -0.017(9)
C00N 0.013(11) 0.017(10) 0.037(12) 0.002(9) -0.013(11) -0.013(9)
C00O 0.017(12) 0.019(11) 0.043(14) 0.004(9) -0.004(12) -0.015(9)
C00P 0.022(12) 0.029(12) 0.027(11) 0.004(9) 0.009(9) 0.008(9)
C00Q 0.036(13) 0.026(11) 0.029(11) 0.009(9) 0.015(11) 0.006(10)

loop_
_atom_type_symbol
_atom_type_description
_atom_type_scat_dispersion_real
_atom_type_scat_dispersion_imag
_atom_type_scat_source
C C 0.0033 0.0016 'International Tables Vol C Tables 4.2.6.8 and 6.1.1.4'
H H 0.0000 0.0000 'International Tables Vol C Tables 4.2.6.8 and 6.1.1.4'
N N 0.0061 0.0033 'International Tables Vol C Tables 4.2.6.8 and 6.1.1.4'
O O 0.0106 0.0060 'International Tables Vol C Tables 4.2.6.8 and 6.1.1.4'
F F 0.0171 0.0103 'International Tables Vol C Tables 4.2.6.8 and 6.1.1.4'

loop_
_geom_angle_atom_site_label_1
_geom_angle_atom_site_label_2
_geom_angle_atom_site_label_3
_geom_angle
_geom_angle_site_symmetry_1
C007 O003 C00L 116.9(13) .
C00Q C006 C00K 119.8(17) .
C00Q C006 H006 120.1 .
C00K C006 H006 120.1 .
O005 C007 O003 122.7(15) .
O005 C007 C00H 125.1(15) .
O003 C007 C00H 112.1(16) .
C00H C008 C00C 123.0(16) 3_466
C00H C008 H008 118.5 3_466
C00C C008 H008 118.5 .
N009 C00A C00P 179(2) .
F001 C00B C00J 117.8(16) .
F001 C00B C00F 118.6(18) .
C00J C00B C00F 123.5(17) .
C008 C00C C00H 118.0(16) .
C008 C00C C00O 119.7(16) .
C00H C00C C00O 122.3(17) .
C00G C00D C00E 116.6(19) .
C00G C00D H00D 121.7 .
C00E C00D H00D 121.7 .
C00F C00E F3 119.3(18) .
C00F C00E C00D 122.5(17) .
F3 C00E C00D 118.2(17) .
C00E C00F C00B 117.4(18) .
C00E C00F H00F 121.3 .
C00B C00F H00F 121.3 .
C00J C00G C00D 126(2) .
C00J C00G F002 116.6(17) .
C00D C00G F002 117.2(19) .
C008 C00H C00C 119.0(16) 3_466
C008 C00H C007 117.6(15) 3_466
C00C C00H C007 123.4(17) .
C00M C00I C00K 118.3(17) .
C00M C00I H00I 120.9 .
C00K C00I H00I 120.9 .
C00G C00J C00B 113.9(17) .
C00G C00J C00L 123.9(18) .
C00B C00J C00L 122.1(16) .
C006 C00K C00I 121.7(17) .
C006 C00K C00N 118.4(16) .
C00I C00K C00N 119.9(17) .
O003 C00L C00J 106.8(14) .
O003 C00L H00A 110.4 .
C00J C00L H00A 110.4 .
O003 C00L H00B 110.4 .
C00J C00L H00B 110.4 .
H00A C00L H00B 108.6 .
C00I C00M C00P 120.9(16) .
C00I C00M H00M 119.5 .
C00P C00M H00M 119.6 .
C00O C00N C00K 173.9(19) .
C00N C00O C00C 174(2) .
C00M C00P C00Q 119.5(17) .
C00M C00P C00A 121.5(17) .
C00Q C00P C00A 119.1(17) .
C006 C00Q C00P 119.8(18) .
C006 C00Q H00Q 120.1 .
C00P C00Q H00Q 120.1 .

loop_
_geom_bond_atom_site_label_1
_geom_bond_atom_site_label_2
_geom_bond_distance
_geom_bond_site_symmetry_2
F001 C00B 1.35(2) .
F002 C00G 1.39(2) .
O003 C007 1.31(2) .
O003 C00L 1.44(2) .
F3 C00E 1.35(2) .
O005 C007 1.24(2) .
C006 C00Q 1.37(3) .
C006 C00K 1.38(3) .
C006 H006 0.9500 .
C007 C00H 1.47(3) .
C008 C00H 1.40(3) 3_466
C008 C00C 1.39(3) .
C008 H008 0.9500 .
N009 C00A 1.14(2) .
C00A C00P 1.42(3) .
C00B C00J 1.38(3) .
C00B C00F 1.39(3) .
C00C C00H 1.39(3) .
C00C C00O 1.41(3) .
C00D C00G 1.33(3) .
C00D C00E 1.39(3) .
C00D H00D 0.9500 .
C00E C00F 1.32(3) .
C00F H00F 0.9500 .
C00G C00J 1.36(3) .
C00H C008 1.40(3) 3_466
C00I C00M 1.38(3) .
C00I C00K 1.39(3) .
C00I H00I 0.9500 .
C00J C00L 1.50(3) .
C00K C00N 1.42(3) .
C00L H00A 0.9900 .
C00L H00B 0.9900 .
C00M C00P 1.39(3) .
C00M H00M 0.9500 .
C00N C00O 1.22(3) .
C00P C00Q 1.40(3) .
C00Q H00Q 0.9500 .
